data_7108650
loop_
_publ_author_name
'Zhu, Xiancui'
'Zhou, Shuangliu'
'Wang, Shaowu'
'Wei, Yun'
'Zhang, Lijun'
'Wang, Fenhua'
'Wang, Shaoyin'
'Feng, Zhijun'

_publ_section_title
;
 Rare-earth metal complexes having an unusual indolyl-1,2-dianion through
 C--H activation with a novel \h1:(\m2--\h1:\h1) bonding with metals
;
_journal_coden_ASTM CHCOFS
_journal_issue 98
_journal_name_full
;
 Chemical Communications (Cambridge, United Kingdom)
;
_journal_page_first 12020
_journal_page_last 12022
_journal_paper_doi 10.1039/c2cc36045d
_journal_volume 48
_journal_year 2012
_chemical_formula_sum 'C49 H70 Cl2 Li N7 O Si2 Y2'
_chemical_formula_weight 1084.96
_space_group_IT_number 2
_symmetry_cell_setting triclinic
_symmetry_space_group_name_Hall '-P 1'
_symmetry_space_group_name_H-M 'P -1'
_atom_sites_solution_hydrogens geom
_atom_sites_solution_primary direct
_atom_sites_solution_secondary difmap
_audit_creation_method SHELXL-97
_cell_angle_alpha 84.1590(10)
_cell_angle_beta 64.9450(10)
_cell_angle_gamma 78.9000(10)
_cell_formula_units_Z 2
_cell_length_a 15.0187(13)
_cell_length_b 16.0047(14)
_cell_length_c 16.6926(14)
_cell_measurement_reflns_used 5921
_cell_measurement_temperature 293(2)
_cell_measurement_theta_max 22.84
_cell_measurement_theta_min 2.41
_cell_volume 3565.9(5)
_computing_structure_refinement 'SHELXL-97 (Sheldrick, 1997)'
_computing_structure_solution 'SHELXS-97 (Sheldrick, 1990)'
_diffrn_ambient_temperature 293(2)
_diffrn_measured_fraction_theta_full 0.976
_diffrn_measured_fraction_theta_max 0.976
_diffrn_measurement_device_type 'CCD area detector'
_diffrn_measurement_method 'phi and omega scans'
_diffrn_radiation_monochromator graphite
_diffrn_radiation_source 'fine-focus sealed tube'
_diffrn_radiation_type MoK\a
_diffrn_radiation_wavelength 0.71073
_diffrn_reflns_av_R_equivalents 0.0543
_diffrn_reflns_av_sigmaI/netI 0.1229
_diffrn_reflns_limit_h_max 19
_diffrn_reflns_limit_h_min -19
_diffrn_reflns_limit_k_max 20
_diffrn_reflns_limit_k_min -20
_diffrn_reflns_limit_l_max 21
_diffrn_reflns_limit_l_min -21
_diffrn_reflns_number 31129
_diffrn_reflns_theta_full 27.54
_diffrn_reflns_theta_max 27.54
_diffrn_reflns_theta_min 1.30
_exptl_absorpt_coefficient_mu 1.759
_exptl_absorpt_correction_T_max 0.7542
_exptl_absorpt_correction_T_min 0.6676
_exptl_absorpt_correction_type multi-scan
_exptl_crystal_colour colourless
_exptl_crystal_density_diffrn 1.010
_exptl_crystal_density_method 'not measured'
_exptl_crystal_description block
_exptl_crystal_F_000 1128
_exptl_crystal_size_max 0.25
_exptl_crystal_size_mid 0.20
_exptl_crystal_size_min 0.17
_platon_squeeze_details
;
;
_refine_diff_density_max 1.855
_refine_diff_density_min -0.468
_refine_diff_density_rms 0.178
_refine_ls_extinction_method none
_refine_ls_goodness_of_fit_ref 1.014
_refine_ls_hydrogen_treatment constr
_refine_ls_matrix_type full
_refine_ls_number_parameters 592
_refine_ls_number_reflns 16071
_refine_ls_number_restraints 48
_refine_ls_restrained_S_all 1.017
_refine_ls_R_factor_all 0.1914
_refine_ls_R_factor_gt 0.0888
_refine_ls_shift/su_max 0.003
_refine_ls_shift/su_mean 0.000
_refine_ls_structure_factor_coef Fsqd
_refine_ls_weighting_details 'calc w=1/[\s^2^(Fo^2^)+(0.1983P)^2^+0.6645P] where P=(Fo^2^+2Fc^2^)/3'
_refine_ls_weighting_scheme calc
_refine_ls_wR_factor_gt 0.2847
_refine_ls_wR_factor_ref 0.3462
_reflns_number_gt 7134
_reflns_number_total 16071
_reflns_threshold_expression >2sigma(I)
_cod_data_source_file c2cc36045d.txt
_cod_data_source_block 101217a_0m
_cod_original_sg_symbol_H-M 'P-1 '
_cod_database_code 7108650

loop_
_symmetry_equiv_pos_as_xyz
'x, y, z'
'-x, -y, -z'

loop_
_atom_site_label
_atom_site_type_symbol
_atom_site_fract_x
_atom_site_fract_y
_atom_site_fract_z
_atom_site_U_iso_or_equiv
_atom_site_adp_type
_atom_site_occupancy
_atom_site_symmetry_multiplicity
_atom_site_calc_flag
_atom_site_refinement_flags
Y1 Y 0.86346(6) 0.58631(5) 1.04835(5) 0.0511(3) Uani 1 1 d .
Y2 Y 0.66451(6) 0.78597(5) 1.12665(5) 0.0523(3) Uani 1 1 d .
Cl1 Cl 0.85165(16) 0.73687(14) 1.11009(16) 0.0653(6) Uani 1 1 d .
Cl2 Cl 1.06108(15) 0.57156(13) 1.01409(15) 0.0630(6) Uani 1 1 d .
Si1 Si 0.6011(2) 0.8047(2) 1.33534(18) 0.0814(9) Uani 1 1 d .
Si2 Si 0.6706(2) 0.9622(2) 1.2353(2) 0.0833(9) Uani 1 1 d .
Li1 Li 0.8976(14) 0.8138(12) 0.6934(13) 0.091(5) Uani 1 1 d .
N1 N 0.7167(5) 0.5496(4) 1.0815(5) 0.0595(18) Uani 1 1 d .
N2 N 0.5041(5) 0.7821(5) 1.1321(5) 0.0641(19) Uani 1 1 d .
N3 N 0.8967(5) 0.6480(4) 0.9072(5) 0.0591(18) Uani 1 1 d .
N4 N 1.0468(5) 0.7986(5) 0.6467(5) 0.074(2) Uani 1 1 d .
N5 N 0.7224(6) 0.8437(5) 0.9852(5) 0.0657(19) Uani 1 1 d .
N6 N 0.7638(6) 0.8529(5) 0.6928(5) 0.078(2) Uani 1 1 d .
N7 N 0.6350(5) 0.8663(5) 1.2402(5) 0.068(2) Uani 1 1 d .
O1 O 0.8459(5) 0.5369(4) 1.1912(4) 0.0722(17) Uani 1 1 d .
C1 C 0.6679(6) 0.6321(5) 1.0962(5) 0.0501(19) Uani 1 1 d .
C2 C 0.5695(6) 0.6325(5) 1.1088(5) 0.0533(19) Uani 1 1 d .
C3 C 0.5576(6) 0.5477(6) 1.1038(5) 0.062(2) Uani 1 1 d .
C4 C 0.6512(7) 0.4973(6) 1.0851(6) 0.063(2) Uani 1 1 d .
C5 C 0.6680(9) 0.4111(7) 1.0766(8) 0.094(3) Uani 1 1 d .
H5 H 0.7297 0.3783 1.0674 0.113 Uiso 1 1 calc R
C6 C 0.5873(10) 0.3739(8) 1.0824(9) 0.106(4) Uani 1 1 d .
H6 H 0.5970 0.3159 1.0735 0.127 Uiso 1 1 calc R
C7 C 0.4949(9) 0.4219(7) 1.1008(8) 0.093(3) Uani 1 1 d .
H7 H 0.4424 0.3952 1.1072 0.111 Uiso 1 1 calc R
C8 C 0.4794(8) 0.5052(7) 1.1096(7) 0.081(3) Uani 1 1 d .
H8 H 0.4169 0.5367 1.1196 0.098 Uiso 1 1 calc R
C9 C 0.4923(6) 0.7046(6) 1.1249(5) 0.061(2) Uani 1 1 d .
H9 H 0.4303 0.6962 1.1306 0.073 Uiso 1 1 calc R
C10 C 0.4177(7) 0.8552(7) 1.1449(7) 0.079(3) Uani 1 1 d .
C11 C 0.4566(9) 0.9356(7) 1.1377(10) 0.117(5) Uani 1 1 d .
H11A H 0.4915 0.9314 1.1750 0.175 Uiso 1 1 calc R
H11B H 0.4020 0.9823 1.1561 0.175 Uiso 1 1 calc R
H11C H 0.5012 0.9451 1.0775 0.175 Uiso 1 1 calc R
C12 C 0.3838(12) 0.8585(9) 1.0726(10) 0.140(6) Uani 1 1 d .
H12A H 0.4369 0.8696 1.0172 0.209 Uiso 1 1 calc R
H12B H 0.3274 0.9030 1.0836 0.209 Uiso 1 1 calc R
H12C H 0.3652 0.8049 1.0705 0.209 Uiso 1 1 calc R
C13 C 0.3313(10) 0.8418(9) 1.2384(9) 0.134(5) Uani 1 1 d .
H13A H 0.3017 0.7943 1.2367 0.201 Uiso 1 1 calc R
H13B H 0.2816 0.8922 1.2533 0.201 Uiso 1 1 calc R
H13C H 0.3580 0.8307 1.2822 0.201 Uiso 1 1 calc R
C14 C 0.9651(7) 0.7013(6) 0.8674(6) 0.069(2) Uani 1 1 d .
H14 H 0.9942 0.7252 0.8968 0.083 Uiso 1 1 calc R
C15 C 0.9865(6) 0.7159(6) 0.7771(6) 0.062(2) Uani 1 1 d .
C16 C 0.9263(6) 0.6665(5) 0.7625(6) 0.061(2) Uani 1 1 d .
C17 C 0.8722(6) 0.6282(5) 0.8434(5) 0.0522(19) Uani 1 1 d .
C18 C 0.8071(8) 0.5731(7) 0.8500(7) 0.086(3) Uani 1 1 d .
H18 H 0.7716 0.5465 0.9033 0.103 Uiso 1 1 calc R
C19 C 0.7986(10) 0.5604(9) 0.7727(9) 0.112(4) Uani 1 1 d .
H19 H 0.7548 0.5252 0.7755 0.134 Uiso 1 1 calc R
C20 C 0.8508(10) 0.5966(9) 0.6929(8) 0.108(4) Uani 1 1 d .
H20 H 0.8422 0.5856 0.6432 0.130 Uiso 1 1 calc R
C21 C 0.9159(9) 0.6495(7) 0.6857(7) 0.086(3) Uani 1 1 d .
H21 H 0.9526 0.6736 0.6313 0.104 Uiso 1 1 calc R
C22 C 1.0554(7) 0.7680(6) 0.7176(7) 0.071(3) Uani 1 1 d .
H22 H 1.1063 0.7797 0.7303 0.086 Uiso 1 1 calc R
C23 C 1.1240(9) 0.8465(8) 0.5805(8) 0.102(3) Uani 1 1 d U
C24 C 1.1828(11) 0.8849(10) 0.6122(10) 0.135(4) Uani 1 1 d U
H24A H 1.1392 0.9223 0.6597 0.203 Uiso 1 1 calc R
H24B H 1.2264 0.9167 0.5648 0.203 Uiso 1 1 calc R
H24C H 1.2217 0.8410 0.6331 0.203 Uiso 1 1 calc R
C25 C 1.1937(12) 0.7826(11) 0.5111(10) 0.161(5) Uani 1 1 d U
H25A H 1.2002 0.7275 0.5388 0.241 Uiso 1 1 calc R
H25B H 1.2580 0.7999 0.4821 0.241 Uiso 1 1 calc R
H25C H 1.1673 0.7798 0.4684 0.241 Uiso 1 1 calc R
C26 C 1.0694(11) 0.9137(10) 0.5414(11) 0.156(5) Uani 1 1 d U
H26A H 1.0351 0.8876 0.5161 0.235 Uiso 1 1 calc R
H26B H 1.1160 0.9450 0.4961 0.235 Uiso 1 1 calc R
H26C H 1.0221 0.9519 0.5867 0.235 Uiso 1 1 calc R
C27 C 0.6830(7) 0.8243(6) 0.9307(6) 0.065(2) Uani 1 1 d .
H27 H 0.6319 0.7924 0.9489 0.078 Uiso 1 1 calc R
C28 C 0.7271(7) 0.8571(6) 0.8450(6) 0.065(2) Uani 1 1 d .
C29 C 0.7996(7) 0.9019(5) 0.8474(6) 0.059(2) Uani 1 1 d .
C30 C 0.7949(7) 0.8895(6) 0.9331(6) 0.062(2) Uani 1 1 d .
C31 C 0.8579(9) 0.9218(7) 0.9554(8) 0.092(3) Uani 1 1 d .
H31 H 0.8568 0.9123 1.0117 0.110 Uiso 1 1 calc R
C32 C 0.9239(10) 0.9694(8) 0.8926(10) 0.113(4) Uani 1 1 d .
H32 H 0.9678 0.9913 0.9074 0.135 Uiso 1 1 calc R
C33 C 0.9271(10) 0.9863(8) 0.8063(9) 0.103(4) Uani 1 1 d .
H33 H 0.9695 1.0210 0.7659 0.124 Uiso 1 1 calc R
C34 C 0.8675(9) 0.9507(6) 0.7860(7) 0.087(3) Uani 1 1 d .
H34 H 0.8707 0.9582 0.7289 0.104 Uiso 1 1 calc R
C35 C 0.7037(8) 0.8458(7) 0.7720(6) 0.075(3) Uani 1 1 d .
H35 H 0.6415 0.8326 0.7840 0.090 Uiso 1 1 calc R
C36 C 0.7330(9) 0.8472(10) 0.6199(7) 0.106(3) Uani 1 1 d U
C37 C 0.6554(12) 0.7945(11) 0.6455(9) 0.144(5) Uani 1 1 d U
H37A H 0.6685 0.7468 0.6811 0.217 Uiso 1 1 calc R
H37B H 0.6552 0.7743 0.5934 0.217 Uiso 1 1 calc R
H37C H 0.5917 0.8277 0.6789 0.217 Uiso 1 1 calc R
C38 C 0.8295(11) 0.8126(11) 0.5419(8) 0.149(5) Uani 1 1 d U
H38A H 0.8352 0.8470 0.4899 0.223 Uiso 1 1 calc R
H38B H 0.8285 0.7550 0.5317 0.223 Uiso 1 1 calc R
H38C H 0.8854 0.8143 0.5551 0.223 Uiso 1 1 calc R
C39 C 0.6930(11) 0.9370(10) 0.6000(9) 0.141(4) Uani 1 1 d U
H39A H 0.6449 0.9634 0.6539 0.212 Uiso 1 1 calc R
H39B H 0.6619 0.9358 0.5604 0.212 Uiso 1 1 calc R
H39C H 0.7469 0.9689 0.5728 0.212 Uiso 1 1 calc R
C40 C 0.5910(10) 0.6986(7) 1.3074(7) 0.101(4) Uani 1 1 d .
H40A H 0.5389 0.7047 1.2873 0.151 Uiso 1 1 calc R
H40B H 0.5757 0.6619 1.3590 0.151 Uiso 1 1 calc R
H40C H 0.6530 0.6745 1.2616 0.151 Uiso 1 1 calc R
C41 C 0.4741(10) 0.8464(9) 1.4244(8) 0.132(5) Uani 1 1 d .
H41A H 0.4770 0.8980 1.4473 0.197 Uiso 1 1 calc R
H41B H 0.4554 0.8046 1.4714 0.197 Uiso 1 1 calc R
H41C H 0.4257 0.8578 1.3996 0.197 Uiso 1 1 calc R
C42 C 0.6935(10) 0.7843(9) 1.3839(8) 0.120(5) Uani 1 1 d .
H42A H 0.7356 0.7305 1.3644 0.180 Uiso 1 1 calc R
H42B H 0.6595 0.7831 1.4473 0.180 Uiso 1 1 calc R
H42C H 0.7334 0.8287 1.3653 0.180 Uiso 1 1 calc R
C43 C 0.6041(10) 1.0231(8) 1.3416(8) 0.123(5) Uani 1 1 d .
H43A H 0.5334 1.0290 1.3603 0.184 Uiso 1 1 calc R
H43B H 0.6229 1.0786 1.3320 0.184 Uiso 1 1 calc R
H43C H 0.6222 0.9928 1.3866 0.184 Uiso 1 1 calc R
C44 C 0.8059(8) 0.9496(8) 1.2115(9) 0.114(4) Uani 1 1 d .
H44A H 0.8155 0.9284 1.2636 0.171 Uiso 1 1 calc R
H44B H 0.8277 1.0038 1.1940 0.171 Uiso 1 1 calc R
H44C H 0.8438 0.9101 1.1646 0.171 Uiso 1 1 calc R
C45 C 0.6409(11) 1.0311(7) 1.1508(9) 0.120(4) Uani 1 1 d .
H45A H 0.6671 1.0008 1.0967 0.180 Uiso 1 1 calc R
H45B H 0.6704 1.0815 1.1405 0.180 Uiso 1 1 calc R
H45C H 0.5699 1.0468 1.1714 0.180 Uiso 1 1 calc R
C46 C 0.9002(9) 0.5541(9) 1.2400(8) 0.102(4) Uani 1 1 d .
H46A H 0.9682 0.5237 1.2148 0.122 Uiso 1 1 calc R
H46B H 0.9020 0.6145 1.2379 0.122 Uiso 1 1 calc R
C47 C 0.8482(12) 0.5252(11) 1.3305(8) 0.125(5) Uani 1 1 d .
H47A H 0.8065 0.5731 1.3672 0.150 Uiso 1 1 calc R
H47B H 0.8956 0.4976 1.3543 0.150 Uiso 1 1 calc R
C48 C 0.7860(13) 0.4639(10) 1.3288(8) 0.134(5) Uani 1 1 d .
H48A H 0.7179 0.4786 1.3723 0.160 Uiso 1 1 calc R
H48B H 0.8124 0.4065 1.3419 0.160 Uiso 1 1 calc R
C49 C 0.7892(10) 0.4696(8) 1.2376(8) 0.106(4) Uani 1 1 d .
H49A H 0.8213 0.4159 1.2078 0.127 Uiso 1 1 calc R
H49B H 0.7223 0.4832 1.2400 0.127 Uiso 1 1 calc R

loop_
_atom_site_aniso_label
_atom_site_aniso_U_11
_atom_site_aniso_U_22
_atom_site_aniso_U_33
_atom_site_aniso_U_23
_atom_site_aniso_U_13
_atom_site_aniso_U_12
Y1 0.0409(4) 0.0549(5) 0.0538(5) -0.0074(4) -0.0156(4) -0.0058(3)
Y2 0.0462(5) 0.0600(5) 0.0516(5) -0.0104(4) -0.0212(4) -0.0041(4)
Cl1 0.0525(12) 0.0661(13) 0.0840(15) -0.0214(11) -0.0330(12) -0.0031(10)
Cl2 0.0452(11) 0.0602(13) 0.0839(15) -0.0167(11) -0.0244(11) -0.0072(9)
Si1 0.0759(19) 0.111(2) 0.0549(15) -0.0218(15) -0.0276(14) 0.0017(17)
Si2 0.0700(18) 0.087(2) 0.098(2) -0.0366(17) -0.0348(17) -0.0065(15)
Li1 0.077(12) 0.094(13) 0.095(13) 0.012(10) -0.031(10) -0.018(10)
N1 0.051(4) 0.055(4) 0.068(5) -0.007(3) -0.017(4) -0.014(3)
N2 0.047(4) 0.079(5) 0.059(4) -0.005(4) -0.019(3) -0.001(4)
N3 0.058(4) 0.060(4) 0.060(4) 0.004(3) -0.024(4) -0.013(4)
N4 0.054(5) 0.082(5) 0.079(5) 0.008(4) -0.021(4) -0.014(4)
N5 0.068(5) 0.071(5) 0.063(5) -0.002(4) -0.031(4) -0.013(4)
N6 0.073(5) 0.095(6) 0.066(5) -0.002(4) -0.032(5) -0.008(5)
N7 0.054(4) 0.084(5) 0.064(5) -0.028(4) -0.025(4) 0.007(4)
O1 0.066(4) 0.082(4) 0.063(4) 0.007(3) -0.023(3) -0.016(3)
C1 0.047(5) 0.053(5) 0.049(4) -0.007(4) -0.016(4) -0.010(4)
C2 0.043(5) 0.061(5) 0.055(5) -0.008(4) -0.019(4) -0.008(4)
C3 0.054(5) 0.076(6) 0.058(5) -0.004(4) -0.024(4) -0.012(5)
C4 0.061(6) 0.067(6) 0.060(5) -0.013(4) -0.019(4) -0.014(5)
C5 0.082(8) 0.074(7) 0.114(9) -0.027(6) -0.024(7) -0.016(6)
C6 0.090(9) 0.079(8) 0.148(12) -0.012(7) -0.036(8) -0.037(7)
C7 0.088(8) 0.075(7) 0.126(10) -0.005(7) -0.043(7) -0.039(7)
C8 0.062(6) 0.086(7) 0.097(8) -0.006(6) -0.027(6) -0.025(5)
C9 0.038(4) 0.080(6) 0.064(5) -0.002(5) -0.019(4) -0.013(4)
C10 0.051(6) 0.085(7) 0.103(8) -0.020(6) -0.041(6) 0.016(5)
C11 0.086(8) 0.070(7) 0.201(15) -0.015(8) -0.071(10) 0.005(6)
C12 0.158(14) 0.119(11) 0.188(15) -0.028(10) -0.133(13) 0.031(9)
C13 0.093(10) 0.138(12) 0.116(11) -0.025(9) -0.008(8) 0.038(8)
C14 0.066(6) 0.068(6) 0.078(6) 0.009(5) -0.034(5) -0.017(5)
C15 0.055(5) 0.068(6) 0.066(6) 0.001(5) -0.029(5) -0.003(4)
C16 0.057(5) 0.062(5) 0.067(6) -0.005(4) -0.031(5) -0.002(4)
C17 0.047(5) 0.053(5) 0.055(5) -0.006(4) -0.021(4) -0.003(4)
C18 0.081(7) 0.093(8) 0.087(7) -0.001(6) -0.032(6) -0.029(6)
C19 0.125(11) 0.133(11) 0.116(10) -0.002(8) -0.069(9) -0.063(9)
C20 0.134(11) 0.142(11) 0.075(8) 0.002(7) -0.050(8) -0.068(9)
C21 0.105(9) 0.084(7) 0.074(7) 0.002(5) -0.040(6) -0.022(6)
C22 0.055(6) 0.074(6) 0.081(7) 0.012(5) -0.025(5) -0.015(5)
C23 0.089(7) 0.119(8) 0.096(7) 0.030(5) -0.033(5) -0.038(6)
C24 0.125(10) 0.149(11) 0.140(10) 0.017(8) -0.046(8) -0.074(8)
C25 0.151(12) 0.177(11) 0.105(10) -0.018(8) 0.007(8) -0.048(8)
C26 0.128(10) 0.170(11) 0.158(11) 0.095(9) -0.056(8) -0.055(8)
C27 0.054(5) 0.070(6) 0.065(6) -0.005(5) -0.018(5) -0.007(4)
C28 0.056(5) 0.073(6) 0.058(5) -0.006(5) -0.021(4) 0.005(5)
C29 0.057(5) 0.046(5) 0.066(6) -0.004(4) -0.020(4) -0.002(4)
C30 0.059(6) 0.062(5) 0.063(6) -0.015(4) -0.021(5) -0.006(4)
C31 0.084(8) 0.104(8) 0.090(8) -0.010(7) -0.037(7) -0.017(7)
C32 0.094(9) 0.101(9) 0.142(13) -0.035(9) -0.033(9) -0.035(7)
C33 0.109(10) 0.088(8) 0.100(9) -0.005(7) -0.016(8) -0.049(7)
C34 0.106(9) 0.064(6) 0.073(7) 0.001(5) -0.019(6) -0.018(6)
C35 0.063(6) 0.100(8) 0.062(6) -0.004(5) -0.028(5) -0.005(5)
C36 0.089(7) 0.176(9) 0.066(6) 0.011(6) -0.048(5) -0.023(6)
C37 0.145(10) 0.218(12) 0.105(9) -0.002(9) -0.070(8) -0.066(9)
C38 0.124(9) 0.255(14) 0.063(7) -0.023(8) -0.046(6) 0.003(9)
C39 0.126(10) 0.194(10) 0.109(9) 0.037(8) -0.069(8) -0.012(8)
C40 0.130(11) 0.101(8) 0.064(7) 0.006(6) -0.028(7) -0.031(8)
C41 0.114(11) 0.145(12) 0.083(8) -0.015(8) -0.005(8) 0.018(9)
C42 0.142(12) 0.153(12) 0.101(9) -0.008(8) -0.089(9) -0.011(9)
C43 0.133(12) 0.118(10) 0.120(10) -0.064(8) -0.051(9) -0.002(9)
C44 0.075(8) 0.136(11) 0.143(11) -0.048(9) -0.041(8) -0.027(7)
C45 0.133(12) 0.084(8) 0.144(12) -0.012(8) -0.057(10) -0.019(8)
C46 0.093(9) 0.132(10) 0.096(9) 0.002(7) -0.054(7) -0.021(7)
C47 0.147(13) 0.160(14) 0.065(8) 0.007(8) -0.054(8) -0.001(11)
C48 0.155(14) 0.135(12) 0.079(9) 0.015(8) -0.017(9) -0.034(11)
C49 0.120(10) 0.101(9) 0.080(8) 0.016(7) -0.029(7) -0.021(8)

loop_
_atom_type_symbol
_atom_type_description
_atom_type_scat_dispersion_real
_atom_type_scat_dispersion_imag
_atom_type_scat_source
C C 0.0033 0.0016 'International Tables Vol C Tables 4.2.6.8 and 6.1.1.4'
H H 0.0000 0.0000 'International Tables Vol C Tables 4.2.6.8 and 6.1.1.4'
N N 0.0061 0.0033 'International Tables Vol C Tables 4.2.6.8 and 6.1.1.4'
Y Y -2.7962 3.5667 'International Tables Vol C Tables 4.2.6.8 and 6.1.1.4'
Si Si 0.0817 0.0704 'International Tables Vol C Tables 4.2.6.8 and 6.1.1.4'
O O 0.0106 0.0060 'International Tables Vol C Tables 4.2.6.8 and 6.1.1.4'
Cl Cl 0.1484 0.1585 'International Tables Vol C Tables 4.2.6.8 and 6.1.1.4'
Li Li -0.0003 0.0001 'International Tables Vol C Tables 4.2.6.8 and 6.1.1.4'

loop_
_geom_angle_atom_site_label_1
_geom_angle_atom_site_label_2
_geom_angle_atom_site_label_3
_geom_angle
_geom_angle_site_symmetry_1
_geom_angle_site_symmetry_3
N1 Y1 N3 100.5(3) . .
N1 Y1 O1 87.2(2) . .
N3 Y1 O1 171.6(2) . .
N1 Y1 Cl1 113.84(18) . .
N3 Y1 Cl1 90.18(18) . .
O1 Y1 Cl1 83.48(17) . .
N1 Y1 C1 30.9(2) . .
N3 Y1 C1 91.0(2) . .
O1 Y1 C1 94.0(2) . .
Cl1 Y1 C1 84.70(17) . .
N1 Y1 Cl2 85.08(18) . 2_767
N3 Y1 Cl2 93.19(18) . 2_767
O1 Y1 Cl2 90.90(17) . 2_767
Cl1 Y1 Cl2 159.83(7) . 2_767
C1 Y1 Cl2 115.08(17) . 2_767
N1 Y1 Cl2 159.98(19) . .
N3 Y1 Cl2 89.51(18) . .
O1 Y1 Cl2 84.21(16) . .
Cl1 Y1 Cl2 83.12(7) . .
C1 Y1 Cl2 167.81(17) . .
Cl2 Y1 Cl2 77.04(7) 2_767 .
N7 Y2 N5 119.3(3) . .
N7 Y2 N2 105.0(3) . .
N5 Y2 N2 93.6(3) . .
N7 Y2 C1 139.4(3) . .
N5 Y2 C1 101.1(3) . .
N2 Y2 C1 74.5(3) . .
N7 Y2 Cl1 89.01(18) . .
N5 Y2 Cl1 90.1(2) . .
N2 Y2 Cl1 161.3(2) . .
C1 Y2 Cl1 86.81(18) . .
N7 Y2 Si1 30.2(2) . .
N5 Y2 Si1 149.4(2) . .
N2 Y2 Si1 98.56(18) . .
C1 Y2 Si1 109.22(18) . .
Cl1 Y2 Si1 87.34(8) . .
Y1 Cl1 Y2 92.01(7) . .
Y1 Cl2 Y1 102.96(7) 2_767 .
N7 Si1 C42 114.1(6) . .
N7 Si1 C40 107.9(4) . .
C42 Si1 C40 105.7(6) . .
N7 Si1 C41 114.1(5) . .
C42 Si1 C41 108.9(6) . .
C40 Si1 C41 105.5(6) . .
N7 Si1 Y2 41.0(2) . .
C42 Si1 Y2 122.1(5) . .
C40 Si1 Y2 67.0(3) . .
C41 Si1 Y2 128.7(5) . .
N7 Si2 C45 108.8(5) . .
N7 Si2 C44 111.5(5) . .
C45 Si2 C44 111.5(7) . .
N7 Si2 C43 114.4(5) . .
C45 Si2 C43 105.9(6) . .
C44 Si2 C43 104.6(6) . .
N6 Li1 N4 156.9(11) . .
N6 Li1 C22 171.8(11) . .
N4 Li1 C22 30.1(4) . .
N6 Li1 C15 142.2(9) . .
N4 Li1 C15 60.6(6) . .
C22 Li1 C15 32.7(4) . .
N6 Li1 C16 116.8(9) . .
N4 Li1 C16 82.0(7) . .
C22 Li1 C16 61.1(5) . .
C15 Li1 C16 32.1(3) . .
N6 Li1 C21 101.7(8) . .
N4 Li1 C21 87.7(8) . .
C22 Li1 C21 80.3(6) . .
C15 Li1 C21 60.3(5) . .
C16 Li1 C21 31.8(4) . .
N6 Li1 C35 27.8(4) . .
N4 Li1 C35 171.8(11) . .
C22 Li1 C35 144.4(9) . .
C15 Li1 C35 116.5(7) . .
C16 Li1 C35 98.8(7) . .
C21 Li1 C35 97.3(7) . .
N6 Li1 C34 88.4(8) . .
N4 Li1 C34 94.1(8) . .
C22 Li1 C34 86.1(7) . .
C15 Li1 C34 94.3(7) . .
C16 Li1 C34 118.4(8) . .
C21 Li1 C34 149.5(8) . .
C35 Li1 C34 78.3(6) . .
N6 Li1 C29 78.6(7) . .
N4 Li1 C29 113.8(9) . .
C22 Li1 C29 93.6(7) . .
C15 Li1 C29 85.1(6) . .
C16 Li1 C29 97.5(7) . .
C21 Li1 C29 123.7(7) . .
C35 Li1 C29 58.0(5) . .
C34 Li1 C29 30.0(4) . .
N6 Li1 C28 57.0(6) . .
N4 Li1 C28 141.3(10) . .
C22 Li1 C28 114.9(8) . .
C15 Li1 C28 93.3(6) . .
C16 Li1 C28 89.3(6) . .
C21 Li1 C28 104.3(7) . .
C35 Li1 C28 30.9(3) . .
C34 Li1 C28 57.5(5) . .
C29 Li1 C28 30.1(3) . .
C1 N1 C4 109.5(7) . .
C1 N1 Y1 92.9(5) . .
C4 N1 Y1 156.5(6) . .
C9 N2 C10 119.0(8) . .
C9 N2 Y2 112.1(5) . .
C10 N2 Y2 128.9(6) . .
C17 N3 C14 105.6(7) . .
C17 N3 Y1 129.9(5) . .
C14 N3 Y1 123.3(6) . .
C22 N4 C23 119.9(9) . .
C22 N4 Li1 98.0(8) . .
C23 N4 Li1 134.0(9) . .
C30 N5 C27 104.7(7) . .
C30 N5 Y2 137.9(6) . .
C27 N5 Y2 117.2(6) . .
C35 N6 C36 120.4(9) . .
C35 N6 Li1 104.6(8) . .
C36 N6 Li1 128.0(9) . .
Si2 N7 Si1 121.6(4) . .
Si2 N7 Y2 127.4(4) . .
Si1 N7 Y2 108.8(4) . .
C46 O1 C49 108.5(8) . .
C46 O1 Y1 128.1(6) . .
C49 O1 Y1 122.5(6) . .
N1 C1 C2 107.4(7) . .
N1 C1 Y2 149.7(6) . .
C2 C1 Y2 102.5(5) . .
N1 C1 Y1 56.1(4) . .
C2 C1 Y1 162.2(6) . .
Y2 C1 Y1 94.7(2) . .
C1 C2 C3 108.6(7) . .
C1 C2 C9 126.9(8) . .
C3 C2 C9 124.5(8) . .
C4 C3 C2 106.1(8) . .
C4 C3 C8 117.0(9) . .
C2 C3 C8 136.9(9) . .
C5 C4 N1 128.8(9) . .
C5 C4 C3 122.8(9) . .
N1 C4 C3 108.4(8) . .
C4 C5 C6 116.8(11) . .
C4 C5 H5 121.6 . .
C6 C5 H5 121.6 . .
C7 C6 C5 121.3(11) . .
C7 C6 H6 119.3 . .
C5 C6 H6 119.3 . .
C8 C7 C6 121.1(10) . .
C8 C7 H7 119.4 . .
C6 C7 H7 119.4 . .
C7 C8 C3 120.8(10) . .
C7 C8 H8 119.6 . .
C3 C8 H8 119.6 . .
N2 C9 C2 123.5(8) . .
N2 C9 H9 118.3 . .
C2 C9 H9 118.3 . .
C11 C10 C12 106.7(11) . .
C11 C10 N2 107.1(8) . .
C12 C10 N2 110.9(9) . .
C11 C10 C13 112.8(10) . .
C12 C10 C13 111.6(11) . .
N2 C10 C13 107.8(8) . .
C10 C11 H11A 109.5 . .
C10 C11 H11B 109.5 . .
H11A C11 H11B 109.5 . .
C10 C11 H11C 109.5 . .
H11A C11 H11C 109.5 . .
H11B C11 H11C 109.5 . .
C10 C12 H12A 109.5 . .
C10 C12 H12B 109.5 . .
H12A C12 H12B 109.5 . .
C10 C12 H12C 109.5 . .
H12A C12 H12C 109.5 . .
H12B C12 H12C 109.5 . .
C10 C13 H13A 109.5 . .
C10 C13 H13B 109.5 . .
H13A C13 H13B 109.5 . .
C10 C13 H13C 109.5 . .
H13A C13 H13C 109.5 . .
H13B C13 H13C 109.5 . .
N3 C14 C15 112.6(8) . .
N3 C14 H14 123.7 . .
C15 C14 H14 123.7 . .
C14 C15 C16 103.4(8) . .
C14 C15 C22 125.8(9) . .
C16 C15 C22 130.8(9) . .
C14 C15 Li1 133.5(8) . .
C16 C15 Li1 74.2(6) . .
C22 C15 Li1 72.7(7) . .
C17 C16 C21 119.8(9) . .
C17 C16 C15 107.5(8) . .
C21 C16 C15 132.7(9) . .
C17 C16 Li1 132.7(7) . .
C21 C16 Li1 75.8(7) . .
C15 C16 Li1 73.7(7) . .
N3 C17 C16 111.0(7) . .
N3 C17 C18 127.8(8) . .
C16 C17 C18 121.1(8) . .
C19 C18 C17 116.4(10) . .
C19 C18 H18 121.8 . .
C17 C18 H18 121.8 . .
C20 C19 C18 123.8(11) . .
C20 C19 H19 118.1 . .
C18 C19 H19 118.1 . .
C19 C20 C21 120.1(11) . .
C19 C20 H20 119.9 . .
C21 C20 H20 119.9 . .
C20 C21 C16 118.9(10) . .
C20 C21 Li1 133.0(10) . .
C16 C21 Li1 72.5(7) . .
C20 C21 H21 120.6 . .
C16 C21 H21 120.6 . .
Li1 C21 H21 68.0 . .
N4 C22 C15 119.8(9) . .
N4 C22 Li1 51.9(6) . .
C15 C22 Li1 74.5(7) . .
N4 C22 H22 120.1 . .
C15 C22 H22 120.1 . .
Li1 C22 H22 151.8 . .
C24 C23 C26 109.8(13) . .
C24 C23 N4 117.3(10) . .
C26 C23 N4 105.7(10) . .
C24 C23 C25 108.4(13) . .
C26 C23 C25 109.9(13) . .
N4 C23 C25 105.5(11) . .
C23 C24 H24A 109.5 . .
C23 C24 H24B 109.5 . .
H24A C24 H24B 109.5 . .
C23 C24 H24C 109.5 . .
H24A C24 H24C 109.5 . .
H24B C24 H24C 109.5 . .
C23 C25 H25A 109.5 . .
C23 C25 H25B 109.5 . .
H25A C25 H25B 109.5 . .
C23 C25 H25C 109.5 . .
H25A C25 H25C 109.5 . .
H25B C25 H25C 109.5 . .
C23 C26 H26A 109.5 . .
C23 C26 H26B 109.5 . .
H26A C26 H26B 109.5 . .
C23 C26 H26C 109.5 . .
H26A C26 H26C 109.5 . .
H26B C26 H26C 109.5 . .
N5 C27 C28 113.2(8) . .
N5 C27 H27 123.4 . .
C28 C27 H27 123.4 . .
C27 C28 C29 104.2(8) . .
C27 C28 C35 126.4(9) . .
C29 C28 C35 129.4(9) . .
C27 C28 Li1 137.3(7) . .
C29 C28 Li1 74.0(7) . .
C35 C28 Li1 68.6(7) . .
C30 C29 C34 119.4(9) . .
C30 C29 C28 106.0(8) . .
C34 C29 C28 134.6(9) . .
C30 C29 Li1 135.4(7) . .
C34 C29 Li1 72.2(7) . .
C28 C29 Li1 75.9(6) . .
C31 C30 N5 128.0(9) . .
C31 C30 C29 120.2(10) . .
N5 C30 C29 111.8(8) . .
C30 C31 C32 118.4(11) . .
C30 C31 H31 120.8 . .
C32 C31 H31 120.8 . .
C31 C32 C33 122.5(12) . .
C31 C32 H32 118.7 . .
C33 C32 H32 118.7 . .
C34 C33 C32 117.2(11) . .
C34 C33 H33 121.4 . .
C32 C33 H33 121.4 . .
C33 C34 C29 122.2(11) . .
C33 C34 Li1 132.7(10) . .
C29 C34 Li1 77.8(7) . .
C33 C34 H34 118.9 . .
C29 C34 H34 118.9 . .
Li1 C34 H34 61.0 . .
N6 C35 C28 122.6(10) . .
N6 C35 Li1 47.7(6) . .
C28 C35 Li1 80.5(7) . .
N6 C35 H35 118.7 . .
C28 C35 H35 118.7 . .
Li1 C35 H35 150.9 . .
C37 C36 N6 111.8(10) . .
C37 C36 C39 109.5(12) . .
N6 C36 C39 106.4(11) . .
C37 C36 C38 113.6(14) . .
N6 C36 C38 104.6(9) . .
C39 C36 C38 110.6(12) . .
C36 C37 H37A 109.5 . .
C36 C37 H37B 109.5 . .
H37A C37 H37B 109.5 . .
C36 C37 H37C 109.5 . .
H37A C37 H37C 109.5 . .
H37B C37 H37C 109.5 . .
C36 C38 H38A 109.5 . .
C36 C38 H38B 109.5 . .
H38A C38 H38B 109.5 . .
C36 C38 H38C 109.5 . .
H38A C38 H38C 109.5 . .
H38B C38 H38C 109.5 . .
C36 C39 H39A 109.5 . .
C36 C39 H39B 109.5 . .
H39A C39 H39B 109.5 . .
C36 C39 H39C 109.5 . .
H39A C39 H39C 109.5 . .
H39B C39 H39C 109.5 . .
Si1 C40 H40A 109.5 . .
Si1 C40 H40B 109.5 . .
H40A C40 H40B 109.5 . .
Si1 C40 H40C 109.5 . .
H40A C40 H40C 109.5 . .
H40B C40 H40C 109.5 . .
Si1 C41 H41A 109.5 . .
Si1 C41 H41B 109.5 . .
H41A C41 H41B 109.5 . .
Si1 C41 H41C 109.5 . .
H41A C41 H41C 109.5 . .
H41B C41 H41C 109.5 . .
Si1 C42 H42A 109.5 . .
Si1 C42 H42B 109.5 . .
H42A C42 H42B 109.5 . .
Si1 C42 H42C 109.5 . .
H42A C42 H42C 109.5 . .
H42B C42 H42C 109.5 . .
Si2 C43 H43A 109.5 . .
Si2 C43 H43B 109.5 . .
H43A C43 H43B 109.5 . .
Si2 C43 H43C 109.5 . .
H43A C43 H43C 109.5 . .
H43B C43 H43C 109.5 . .
Si2 C44 H44A 109.5 . .
Si2 C44 H44B 109.5 . .
H44A C44 H44B 109.5 . .
Si2 C44 H44C 109.5 . .
H44A C44 H44C 109.5 . .
H44B C44 H44C 109.5 . .
Si2 C45 H45A 109.5 . .
Si2 C45 H45B 109.5 . .
H45A C45 H45B 109.5 . .
Si2 C45 H45C 109.5 . .
H45A C45 H45C 109.5 . .
H45B C45 H45C 109.5 . .
C47 C46 O1 106.9(10) . .
C47 C46 H46A 110.4 . .
O1 C46 H46A 110.4 . .
C47 C46 H46B 110.4 . .
O1 C46 H46B 110.4 . .
H46A C46 H46B 108.6 . .
C46 C47 C48 107.1(11) . .
C46 C47 H47A 110.3 . .
C48 C47 H47A 110.3 . .
C46 C47 H47B 110.3 . .
C48 C47 H47B 110.3 . .
H47A C47 H47B 108.6 . .
C47 C48 C49 106.6(11) . .
C47 C48 H48A 110.4 . .
C49 C48 H48A 110.4 . .
C47 C48 H48B 110.4 . .
C49 C48 H48B 110.4 . .
H48A C48 H48B 108.6 . .
O1 C49 C48 106.1(11) . .
O1 C49 H49A 110.5 . .
C48 C49 H49A 110.5 . .
O1 C49 H49B 110.5 . .
C48 C49 H49B 110.5 . .
H49A C49 H49B 108.7 . .

loop_
_geom_bond_atom_site_label_1
_geom_bond_atom_site_label_2
_geom_bond_distance
_geom_bond_site_symmetry_2
Y1 N1 2.216(7) .
Y1 N3 2.344(7) .
Y1 O1 2.354(6) .
Y1 Cl1 2.662(2) .
Y1 C1 2.665(8) .
Y1 Cl2 2.681(2) 2_767
Y1 Cl2 2.741(2) .
Y2 N7 2.238(7) .
Y2 N5 2.305(7) .
Y2 N2 2.385(7) .
Y2 C1 2.551(8) .
Y2 Cl1 2.670(2) .
Y2 Si1 3.229(3) .
Cl2 Y1 2.681(2) 2_767
Si1 N7 1.715(8) .
Si1 C42 1.848(11) .
Si1 C40 1.855(11) .
Si1 C41 1.898(12) .
Si2 N7 1.703(8) .
Si2 C45 1.853(13) .
Si2 C44 1.871(11) .
Si2 C43 1.890(11) .
Li1 N6 1.99(2) .
Li1 N4 2.01(2) .
Li1 C22 2.53(2) .
Li1 C15 2.55(2) .
Li1 C16 2.56(2) .
Li1 C21 2.60(2) .
Li1 C35 2.61(2) .
Li1 C34 2.67(2) .
Li1 C29 2.74(2) .
Li1 C28 2.76(2) .
N1 C1 1.371(10) .
N1 C4 1.389(10) .
N2 C9 1.310(11) .
N2 C10 1.526(11) .
N3 C17 1.347(10) .
N3 C14 1.366(11) .
N4 C22 1.282(11) .
N4 C23 1.496(13) .
N5 C30 1.361(11) .
N5 C27 1.364(11) .
N6 C35 1.255(11) .
N6 C36 1.490(12) .
O1 C46 1.449(12) .
O1 C49 1.454(13) .
C1 C2 1.401(11) .
C2 C3 1.418(12) .
C2 C9 1.427(11) .
C3 C4 1.403(12) .
C3 C8 1.430(12) .
C4 C5 1.365(13) .
C5 C6 1.414(14) .
C5 H5 0.9300 .
C6 C7 1.372(15) .
C6 H6 0.9300 .
C7 C8 1.322(13) .
C7 H7 0.9300 .
C8 H8 0.9300 .
C9 H9 0.9300 .
C10 C11 1.486(14) .
C10 C12 1.489(15) .
C10 C13 1.578(16) .
C11 H11A 0.9600 .
C11 H11B 0.9600 .
C11 H11C 0.9600 .
C12 H12A 0.9600 .
C12 H12B 0.9600 .
C12 H12C 0.9600 .
C13 H13A 0.9600 .
C13 H13B 0.9600 .
C13 H13C 0.9600 .
C14 C15 1.406(12) .
C14 H14 0.9300 .
C15 C16 1.415(12) .
C15 C22 1.431(12) .
C16 C17 1.397(12) .
C16 C21 1.414(13) .
C17 C18 1.403(13) .
C18 C19 1.387(15) .
C18 H18 0.9300 .
C19 C20 1.363(16) .
C19 H19 0.9300 .
C20 C21 1.373(15) .
C20 H20 0.9300 .
C21 H21 0.9300 .
C22 H22 0.9300 .
C23 C24 1.452(16) .
C23 C26 1.493(16) .
C23 C25 1.512(19) .
C24 H24A 0.9600 .
C24 H24B 0.9600 .
C24 H24C 0.9600 .
C25 H25A 0.9600 .
C25 H25B 0.9600 .
C25 H25C 0.9600 .
C26 H26A 0.9600 .
C26 H26B 0.9600 .
C26 H26C 0.9600 .
C27 C28 1.393(12) .
C27 H27 0.9300 .
C28 C29 1.429(13) .
C28 C35 1.440(12) .
C29 C30 1.398(12) .
C29 C34 1.400(13) .
C30 C31 1.351(13) .
C31 C32 1.382(16) .
C31 H31 0.9300 .
C32 C33 1.420(17) .
C32 H32 0.9300 .
C33 C34 1.316(15) .
C33 H33 0.9300 .
C34 H34 0.9300 .
C35 H35 0.9300 .
C36 C37 1.461(17) .
C36 C39 1.508(18) .
C36 C38 1.531(17) .
C37 H37A 0.9600 .
C37 H37B 0.9600 .
C37 H37C 0.9600 .
C38 H38A 0.9600 .
C38 H38B 0.9600 .
C38 H38C 0.9600 .
C39 H39A 0.9600 .
C39 H39B 0.9600 .
C39 H39C 0.9600 .
C40 H40A 0.9600 .
C40 H40B 0.9600 .
C40 H40C 0.9600 .
C41 H41A 0.9600 .
C41 H41B 0.9600 .
C41 H41C 0.9600 .
C42 H42A 0.9600 .
C42 H42B 0.9600 .
C42 H42C 0.9600 .
C43 H43A 0.9600 .
C43 H43B 0.9600 .
C43 H43C 0.9600 .
C44 H44A 0.9600 .
C44 H44B 0.9600 .
C44 H44C 0.9600 .
C45 H45A 0.9600 .
C45 H45B 0.9600 .
C45 H45C 0.9600 .
C46 C47 1.450(16) .
C46 H46A 0.9700 .
C46 H46B 0.9700 .
C47 C48 1.490(19) .
C47 H47A 0.9700 .
C47 H47B 0.9700 .
C48 C49 1.497(16) .
C48 H48A 0.9700 .
C48 H48B 0.9700 .
C49 H49A 0.9700 .
C49 H49B 0.9700 .

loop_
_platon_squeeze_void_nr
_platon_squeeze_void_average_x
_platon_squeeze_void_average_y
_platon_squeeze_void_average_z
_platon_squeeze_void_volume
_platon_squeeze_void_count_electrons
_platon_squeeze_void_content
1 -0.115 0.500 0.578 1108 240 ' '
